data_2228570
loop_
_publ_author_name
'Tecer, Elif'
'Dege, Necmi'
'Z\"ulfikaro\(glu, Ay\,sin'
'\,Seny\"uz, Nuray'
'Bat\?i, H\"umeyra'

_publ_section_title
;
 <i>N</i>'-(2,3-Dihydroxybenzylidene)isonicotinohydrazide
;
_journal_coeditor_code SU2224
_journal_issue 12
_journal_name_full 'Acta Crystallographica Section E'
_journal_page_first o3369
_journal_page_last o3370
_journal_paper_doi 10.1107/S1600536810048701
_journal_volume 66
_journal_year 2010
_chemical_formula_iupac 'C13 H11 N3 O3'
_chemical_formula_moiety 'C13 H11 N3 O3'
_chemical_formula_sum 'C13 H11 N3 O3'
_chemical_formula_weight 257.25
_chemical_name_systematic
;
<i>N</i>'-(2,3-Dihydroxybenzylidene)isonicotinohydrazide
;
_space_group_IT_number 14
_symmetry_cell_setting monoclinic
_symmetry_space_group_name_Hall '-P 2ybc'
_symmetry_space_group_name_H-M 'P 1 21/c 1'
_atom_sites_solution_hydrogens geom
_atom_sites_solution_primary direct
_atom_sites_solution_secondary difmap
_audit_creation_method SHELXL-97
_cell_angle_alpha 90.00
_cell_angle_beta 101.551(2)
_cell_angle_gamma 90.00
_cell_formula_units_Z 8
_cell_length_a 7.7781(2)
_cell_length_b 30.0719(8)
_cell_length_c 10.5116(3)
_cell_measurement_reflns_used 29970
_cell_measurement_temperature 296
_cell_measurement_theta_max 27.28
_cell_measurement_theta_min 1.35
_cell_volume 2408.89(11)
_computing_cell_refinement 'X-AREA (Stoe & Cie, 2002)'
_computing_data_collection 'X-AREA (Stoe & Cie, 2002)'
_computing_data_reduction 'X-RED32 (Stoe & Cie, 2002)'
_computing_molecular_graphics 'ORTEP-3 (Burnett & Johnson, 1996)'
_computing_publication_material 'WinGX (Farrugia, 1999) and PLATON (Spek, 2009)'
_computing_structure_refinement 'SHELXL97 (Sheldrick, 2008)'
_computing_structure_solution 'SHELXS97 (Sheldrick, 2008)'
_diffrn_ambient_temperature 296
_diffrn_measured_fraction_theta_full 0.997
_diffrn_measured_fraction_theta_max 0.997
_diffrn_measurement_device_type 'Stoe IPDS-II'
_diffrn_measurement_method 'w-scan rotation'
_diffrn_radiation_monochromator 'plane graphite'
_diffrn_radiation_source 'fine-focus sealed tube'
_diffrn_radiation_type MoK\a
_diffrn_radiation_wavelength 0.71073
_diffrn_reflns_av_R_equivalents 0.0489
_diffrn_reflns_av_sigmaI/netI 0.0313
_diffrn_reflns_limit_h_max 9
_diffrn_reflns_limit_h_min -9
_diffrn_reflns_limit_k_max 37
_diffrn_reflns_limit_k_min -37
_diffrn_reflns_limit_l_max 13
_diffrn_reflns_limit_l_min -13
_diffrn_reflns_number 34859
_diffrn_reflns_theta_full 26.78
_diffrn_reflns_theta_max 26.78
_diffrn_reflns_theta_min 1.35
_exptl_absorpt_coefficient_mu 0.104
_exptl_absorpt_correction_T_max 0.9835
_exptl_absorpt_correction_T_min 0.9607
_exptl_absorpt_correction_type integration
_exptl_absorpt_process_details '(X-RED32; Stoe & Cie, 2002)'
_exptl_crystal_colour yellow
_exptl_crystal_density_diffrn 1.419
_exptl_crystal_density_method 'not measured'
_exptl_crystal_description prism
_exptl_crystal_F_000 1072
_exptl_crystal_size_max 0.530
_exptl_crystal_size_mid 0.310
_exptl_crystal_size_min 0.190
_refine_diff_density_max 0.138
_refine_diff_density_min -0.103
_refine_ls_extinction_coef 0.0038(6)
_refine_ls_extinction_expression Fc^*^=kFc[1+0.001xFc^2^\l^3^/sin(2\q)]^-1/4^
_refine_ls_extinction_method 'SHELXL97 (Sheldrick, 2008)'
_refine_ls_goodness_of_fit_ref 1.022
_refine_ls_hydrogen_treatment refall
_refine_ls_matrix_type full
_refine_ls_number_parameters 432
_refine_ls_number_reflns 5118
_refine_ls_number_restraints 0
_refine_ls_restrained_S_all 1.022
_refine_ls_R_factor_all 0.0699
_refine_ls_R_factor_gt 0.0382
_refine_ls_shift/su_max 0.001
_refine_ls_shift/su_mean 0.000
_refine_ls_structure_factor_coef Fsqd
_refine_ls_weighting_details 'calc w=1/[\s^2^(Fo^2^)+(0.0416P)^2^+0.0050P] where P=(Fo^2^+2Fc^2^)/3'
_refine_ls_weighting_scheme calc
_refine_ls_wR_factor_gt 0.0755
_refine_ls_wR_factor_ref 0.0837
_reflns_number_gt 3512
_reflns_number_total 5118
_reflns_threshold_expression I>2\s(I)
_cod_data_source_file su2224.cif
_cod_data_source_block I
_cod_original_sg_symbol_H-M 'P 21/c'
_cod_database_code 2228570
_cod_database_fobs_code 2228570

loop_
_symmetry_equiv_pos_as_xyz
'x, y, z'
'-x, y+1/2, -z+1/2'
'-x, -y, -z'
'x, -y-1/2, z-1/2'

loop_
_atom_site_type_symbol
_atom_site_label
_atom_site_fract_x
_atom_site_fract_y
_atom_site_fract_z
_atom_site_U_iso_or_equiv
_atom_site_adp_type
_atom_site_calc_flag
_atom_site_refinement_flags
_atom_site_occupancy
_atom_site_disorder_assembly
_atom_site_disorder_group
C C1 0.34616(19) 0.51866(5) 0.32097(13) 0.0431(3) Uani d . 1 . .
C C2 0.35373(19) 0.56269(5) 0.36519(13) 0.0419(3) Uani d . 1 . .
C C3 0.4074(2) 0.59653(5) 0.29149(14) 0.0462(3) Uani d . 1 . .
C C4 0.4506(2) 0.58674(6) 0.17444(16) 0.0581(4) Uani d . 1 . .
C C5 0.4439(3) 0.54342(6) 0.12981(17) 0.0640(5) Uani d . 1 . .
C C6 0.3938(2) 0.50971(6) 0.20279(16) 0.0568(4) Uani d . 1 . .
C C7 0.2901(2) 0.48325(5) 0.39706(14) 0.0453(3) Uani d . 1 . .
C C8 0.14430(19) 0.47313(4) 0.68980(14) 0.0444(3) Uani d . 1 . .
C C9 0.08913(19) 0.43654(4) 0.77030(13) 0.0420(3) Uani d . 1 . .
C C10 0.0715(2) 0.39237(5) 0.73485(15) 0.0534(4) Uani d . 1 . .
C C11 0.0135(2) 0.36246(5) 0.81626(15) 0.0540(4) Uani d . 1 . .
C C12 -0.0071(3) 0.41568(5) 0.96253(16) 0.0599(4) Uani d . 1 . .
C C13 0.0503(2) 0.44791(5) 0.88844(15) 0.0547(4) Uani d . 1 . .
C C14 0.4163(2) 0.72836(5) 0.73128(14) 0.0449(3) Uani d . 1 . .
C C15 0.41093(19) 0.68485(4) 0.68380(13) 0.0422(3) Uani d . 1 . .
C C16 0.5024(2) 0.65111(5) 0.76002(14) 0.0480(4) Uani d . 1 . .
C C17 0.5992(2) 0.66094(6) 0.88134(16) 0.0566(4) Uani d . 1 . .
C C18 0.6080(3) 0.70385(6) 0.92819(17) 0.0643(5) Uani d . 1 . .
C C19 0.5175(2) 0.73716(6) 0.85442(16) 0.0585(4) Uani d . 1 . .
C C20 0.3177(2) 0.76380(5) 0.65502(15) 0.0484(4) Uani d . 1 . .
C C21 0.0455(2) 0.77429(5) 0.34901(14) 0.0464(4) Uani d . 1 . .
C C22 -0.0175(2) 0.81153(4) 0.25675(14) 0.0435(3) Uani d . 1 . .
C C23 0.0552(2) 0.85359(5) 0.26961(15) 0.0464(3) Uani d . 1 . .
C C24 -0.0049(2) 0.88488(5) 0.17529(15) 0.0525(4) Uani d . 1 . .
C C25 -0.1971(3) 0.83591(6) 0.05928(17) 0.0614(4) Uani d . 1 . .
C C26 -0.1452(2) 0.80275(5) 0.14845(16) 0.0558(4) Uani d . 1 . .
N N1 0.24130(16) 0.49326(4) 0.50259(11) 0.0446(3) Uani d . 1 . .
N N2 0.18813(17) 0.46034(4) 0.57653(12) 0.0458(3) Uani d . 1 . .
N N3 -0.02774(18) 0.37320(4) 0.92838(12) 0.0526(3) Uani d . 1 . .
N N4 0.22153(17) 0.75411(4) 0.54531(11) 0.0472(3) Uani d . 1 . .
N N5 0.13318(18) 0.78684(4) 0.46848(12) 0.0494(3) Uani d . 1 . .
N N6 -0.12988(19) 0.87675(4) 0.07101(12) 0.0563(3) Uani d . 1 . .
O O1 0.30926(15) 0.57472(3) 0.47939(9) 0.0522(3) Uani d . 1 . .
O O2 0.41509(17) 0.63953(3) 0.33438(11) 0.0598(3) Uani d . 1 . .
O O3 0.14895(16) 0.51167(3) 0.72583(10) 0.0587(3) Uani d . 1 . .
O O4 0.31740(15) 0.67309(3) 0.56449(9) 0.0512(3) Uani d . 1 . .
O O5 0.49762(18) 0.60853(4) 0.71623(12) 0.0666(3) Uani d . 1 . .
O O6 0.02582(17) 0.73564(3) 0.31578(10) 0.0636(3) Uani d . 1 . .
H H1O 0.276(3) 0.5475(7) 0.5152(19) 0.090(6) Uiso d . 1 . .
H H2N 0.180(2) 0.4320(6) 0.5448(15) 0.057(5) Uiso d . 1 . .
H H2O 0.375(3) 0.6411(7) 0.415(2) 0.099(7) Uiso d . 1 . .
H H4 0.486(2) 0.6103(6) 0.1235(15) 0.061(5) Uiso d . 1 . .
H H4O 0.260(3) 0.7006(8) 0.531(2) 0.095(7) Uiso d . 1 . .
H H5 0.472(2) 0.5371(6) 0.0478(18) 0.077(5) Uiso d . 1 . .
H H5N 0.128(2) 0.8148(6) 0.4980(16) 0.059(5) Uiso d . 1 . .
H H5O 0.427(3) 0.6065(8) 0.636(2) 0.106(8) Uiso d . 1 . .
H H6 0.390(2) 0.4797(6) 0.1748(15) 0.060(5) Uiso d . 1 . .
H H7 0.294(2) 0.4536(5) 0.3685(14) 0.051(4) Uiso d . 1 . .
H H10 0.096(2) 0.3824(6) 0.6532(17) 0.066(5) Uiso d . 1 . .
H H11 0.003(2) 0.3318(6) 0.7931(15) 0.061(5) Uiso d . 1 . .
H H12 -0.034(2) 0.4237(6) 1.0435(18) 0.074(5) Uiso d . 1 . .
H H13 0.060(2) 0.4793(6) 0.9133(16) 0.068(5) Uiso d . 1 . .
H H17 0.661(2) 0.6365(6) 0.9290(16) 0.064(5) Uiso d . 1 . .
H H18 0.679(2) 0.7098(6) 1.0143(18) 0.073(5) Uiso d . 1 . .
H H19 0.522(2) 0.7674(6) 0.8835(16) 0.071(5) Uiso d . 1 . .
H H20 0.325(2) 0.7937(6) 0.6894(15) 0.060(5) Uiso d . 1 . .
H H23 0.151(2) 0.8611(5) 0.3421(15) 0.052(4) Uiso d . 1 . .
H H24 0.043(2) 0.9140(6) 0.1819(16) 0.064(5) Uiso d . 1 . .
H H25 -0.286(3) 0.8311(6) -0.0207(19) 0.082(6) Uiso d . 1 . .
H H26 -0.199(2) 0.7732(6) 0.1373(16) 0.064(5) Uiso d . 1 . .

loop_
_atom_site_aniso_label
_atom_site_aniso_U_11
_atom_site_aniso_U_22
_atom_site_aniso_U_33
_atom_site_aniso_U_12
_atom_site_aniso_U_13
_atom_site_aniso_U_23
C1 0.0451(8) 0.0384(7) 0.0454(7) 0.0024(6) 0.0085(6) 0.0008(6)
C2 0.0449(8) 0.0393(7) 0.0405(7) 0.0000(6) 0.0060(6) 0.0019(6)
C3 0.0504(9) 0.0391(8) 0.0478(8) 0.0000(6) 0.0071(7) 0.0057(6)
C4 0.0643(11) 0.0556(10) 0.0587(10) 0.0014(8) 0.0227(8) 0.0135(8)
C5 0.0803(13) 0.0641(11) 0.0557(9) 0.0077(9) 0.0331(9) 0.0021(8)
C6 0.0709(11) 0.0454(9) 0.0583(9) 0.0057(8) 0.0228(8) -0.0051(7)
C7 0.0523(9) 0.0330(8) 0.0504(8) 0.0006(6) 0.0096(7) -0.0012(6)
C8 0.0508(9) 0.0330(7) 0.0490(8) 0.0004(6) 0.0086(7) 0.0007(6)
C9 0.0443(8) 0.0353(7) 0.0457(7) 0.0011(6) 0.0078(6) 0.0011(6)
C10 0.0756(11) 0.0383(8) 0.0504(9) -0.0048(8) 0.0228(8) -0.0033(7)
C11 0.0726(11) 0.0340(8) 0.0569(9) -0.0064(7) 0.0165(8) -0.0012(7)
C12 0.0894(13) 0.0462(9) 0.0480(9) -0.0041(9) 0.0228(9) -0.0016(7)
C13 0.0771(12) 0.0376(8) 0.0521(9) -0.0036(8) 0.0190(8) -0.0030(7)
C14 0.0509(9) 0.0400(8) 0.0460(8) -0.0012(7) 0.0151(7) -0.0035(6)
C15 0.0480(8) 0.0393(8) 0.0402(7) -0.0011(6) 0.0113(6) -0.0011(6)
C16 0.0543(9) 0.0399(8) 0.0498(8) 0.0008(7) 0.0106(7) -0.0004(6)
C17 0.0580(11) 0.0562(10) 0.0529(9) 0.0070(8) 0.0044(8) 0.0055(8)
C18 0.0656(11) 0.0689(12) 0.0523(10) 0.0003(9) -0.0028(9) -0.0103(9)
C19 0.0667(11) 0.0513(10) 0.0561(9) -0.0041(8) 0.0087(8) -0.0145(8)
C20 0.0622(10) 0.0353(8) 0.0509(9) 0.0000(7) 0.0188(8) -0.0049(7)
C21 0.0629(10) 0.0325(7) 0.0479(8) 0.0024(7) 0.0208(7) -0.0017(6)
C22 0.0539(9) 0.0339(7) 0.0467(8) 0.0035(6) 0.0195(7) -0.0021(6)
C23 0.0599(10) 0.0353(8) 0.0463(8) 0.0003(7) 0.0165(8) -0.0019(6)
C24 0.0754(11) 0.0338(8) 0.0520(9) -0.0014(8) 0.0213(8) -0.0002(7)
C25 0.0696(12) 0.0520(10) 0.0585(10) -0.0008(8) 0.0028(9) 0.0043(8)
C26 0.0663(11) 0.0400(9) 0.0599(10) -0.0082(8) 0.0096(8) -0.0003(7)
N1 0.0524(7) 0.0340(6) 0.0469(7) -0.0034(5) 0.0092(6) 0.0050(5)
N2 0.0602(8) 0.0308(6) 0.0474(7) -0.0044(6) 0.0133(6) 0.0021(5)
N3 0.0655(9) 0.0425(7) 0.0501(7) -0.0038(6) 0.0123(6) 0.0053(6)
N4 0.0638(8) 0.0335(6) 0.0472(7) 0.0073(6) 0.0179(6) 0.0023(5)
N5 0.0726(9) 0.0303(6) 0.0463(7) 0.0102(6) 0.0141(6) 0.0002(5)
N6 0.0732(9) 0.0437(7) 0.0533(8) 0.0070(7) 0.0156(7) 0.0053(6)
O1 0.0784(8) 0.0367(6) 0.0438(5) -0.0078(5) 0.0173(5) -0.0032(4)
O2 0.0840(8) 0.0379(6) 0.0586(7) -0.0085(5) 0.0171(6) 0.0042(5)
O3 0.0850(8) 0.0314(5) 0.0626(6) -0.0013(5) 0.0219(6) -0.0019(5)
O4 0.0701(7) 0.0362(5) 0.0437(5) 0.0066(5) 0.0029(5) -0.0044(4)
O5 0.0877(9) 0.0389(6) 0.0653(8) 0.0103(6) -0.0038(7) -0.0001(5)
O6 0.0994(9) 0.0308(6) 0.0602(7) 0.0008(6) 0.0149(6) -0.0044(5)

loop_
_atom_type_symbol
_atom_type_description
_atom_type_scat_dispersion_real
_atom_type_scat_dispersion_imag
_atom_type_scat_source
C C 0.0033 0.0016 'International Tables Vol C Tables 4.2.6.8 and 6.1.1.4'
H H 0.0000 0.0000 'International Tables Vol C Tables 4.2.6.8 and 6.1.1.4'
N N 0.0061 0.0033 'International Tables Vol C Tables 4.2.6.8 and 6.1.1.4'
O O 0.0106 0.0060 'International Tables Vol C Tables 4.2.6.8 and 6.1.1.4'

loop_
_geom_angle_atom_site_label_1
_geom_angle_atom_site_label_2
_geom_angle_atom_site_label_3
_geom_angle_site_symmetry_1
_geom_angle_site_symmetry_3
_geom_angle
_geom_angle_publ_flag
C6 C1 C2 . . 118.56(13) ?
C6 C1 C7 . . 120.89(14) ?
C2 C1 C7 . . 120.56(13) ?
O1 C2 C3 . . 116.93(12) ?
O1 C2 C1 . . 122.82(12) ?
C3 C2 C1 . . 120.24(13) ?
O2 C3 C4 . . 119.77(13) ?
O2 C3 C2 . . 120.41(13) ?
C4 C3 C2 . . 119.81(14) ?
C3 C4 C5 . . 120.50(15) ?
C3 C4 H4 . . 119.4(10) ?
C5 C4 H4 . . 120.1(10) ?
C6 C5 C4 . . 120.10(16) ?
C6 C5 H5 . . 120.2(11) ?
C4 C5 H5 . . 119.7(11) ?
C5 C6 C1 . . 120.77(16) ?
C5 C6 H6 . . 121.7(10) ?
C1 C6 H6 . . 117.6(10) ?
N1 C7 C1 . . 118.68(13) ?
N1 C7 H7 . . 122.3(9) ?
C1 C7 H7 . . 119.0(9) ?
O3 C8 N2 . . 123.06(13) ?
O3 C8 C9 . . 121.07(13) ?
N2 C8 C9 . . 115.87(12) ?
C13 C9 C10 . . 117.05(14) ?
C13 C9 C8 . . 117.67(13) ?
C10 C9 C8 . . 125.28(13) ?
C11 C10 C9 . . 119.21(14) ?
C11 C10 H10 . . 119.9(10) ?
C9 C10 H10 . . 120.9(10) ?
N3 C11 C10 . . 124.20(15) ?
N3 C11 H11 . . 116.2(10) ?
C10 C11 H11 . . 119.6(10) ?
N3 C12 C13 . . 124.13(15) ?
N3 C12 H12 . . 116.8(11) ?
C13 C12 H12 . . 119.1(11) ?
C12 C13 C9 . . 119.38(15) ?
C12 C13 H13 . . 123.0(10) ?
C9 C13 H13 . . 117.5(10) ?
C15 C14 C19 . . 118.58(14) ?
C15 C14 C20 . . 120.91(13) ?
C19 C14 C20 . . 120.51(14) ?
O4 C15 C16 . . 117.12(12) ?
O4 C15 C14 . . 122.88(13) ?
C16 C15 C14 . . 119.99(13) ?
O5 C16 C17 . . 119.26(14) ?
O5 C16 C15 . . 120.95(13) ?
C17 C16 C15 . . 119.80(14) ?
C16 C17 C18 . . 120.71(16) ?
C16 C17 H17 . . 116.3(10) ?
C18 C17 H17 . . 123.0(10) ?
C19 C18 C17 . . 119.92(16) ?
C19 C18 H18 . . 121.4(11) ?
C17 C18 H18 . . 118.7(11) ?
C18 C19 C14 . . 120.99(16) ?
C18 C19 H19 . . 122.2(11) ?
C14 C19 H19 . . 116.8(11) ?
N4 C20 C14 . . 118.63(13) ?
N4 C20 H20 . . 122.1(10) ?
C14 C20 H20 . . 119.3(10) ?
O6 C21 N5 . . 122.91(14) ?
O6 C21 C22 . . 121.54(14) ?
N5 C21 C22 . . 115.46(12) ?
C26 C22 C23 . . 118.00(14) ?
C26 C22 C21 . . 118.68(13) ?
C23 C22 C21 . . 123.15(14) ?
C24 C23 C22 . . 118.79(15) ?
C24 C23 H23 . . 119.8(9) ?
C22 C23 H23 . . 121.4(9) ?
N6 C24 C23 . . 123.50(15) ?
N6 C24 H24 . . 116.1(10) ?
C23 C24 H24 . . 120.4(10) ?
N6 C25 C26 . . 123.41(17) ?
N6 C25 H25 . . 114.1(11) ?
C26 C25 H25 . . 122.5(11) ?
C25 C26 C22 . . 119.33(16) ?
C25 C26 H26 . . 121.2(10) ?
C22 C26 H26 . . 119.4(10) ?
C7 N1 N2 . . 119.80(12) ?
C8 N2 N1 . . 116.67(12) ?
C8 N2 H2N . . 125.0(10) ?
N1 N2 H2N . . 118.2(10) ?
C11 N3 C12 . . 116.00(13) ?
C20 N4 N5 . . 120.22(12) ?
C21 N5 N4 . . 116.50(12) ?
C21 N5 H5N . . 122.0(11) ?
N4 N5 H5N . . 121.4(11) ?
C25 N6 C24 . . 116.96(14) ?
C2 O1 H1O . . 104.8(12) ?
C3 O2 H2O . . 109.8(13) ?
C15 O4 H4O . . 103.7(12) ?
C16 O5 H5O . . 110.2(15) ?

loop_
_geom_bond_atom_site_label_1
_geom_bond_atom_site_label_2
_geom_bond_site_symmetry_2
_geom_bond_distance
_geom_bond_publ_flag
C1 C6 . 1.392(2) ?
C1 C2 . 1.4005(19) ?
C1 C7 . 1.450(2) ?
C2 O1 . 1.3630(17) ?
C2 C3 . 1.3925(19) ?
C3 O2 . 1.3669(18) ?
C3 C4 . 1.371(2) ?
C4 C5 . 1.382(2) ?
C4 H4 . 0.961(17) ?
C5 C6 . 1.374(2) ?
C5 H5 . 0.951(19) ?
C6 H6 . 0.949(17) ?
C7 N1 . 1.2782(18) ?
C7 H7 . 0.943(16) ?
C8 O3 . 1.2174(16) ?
C8 N2 . 1.3582(18) ?
C8 C9 . 1.5023(19) ?
C9 C13 . 1.379(2) ?
C9 C10 . 1.379(2) ?
C10 C11 . 1.378(2) ?
C10 H10 . 0.964(17) ?
C11 N3 . 1.322(2) ?
C11 H11 . 0.952(17) ?
C12 N3 . 1.328(2) ?
C12 C13 . 1.373(2) ?
C12 H12 . 0.946(18) ?
C13 H13 . 0.977(18) ?
C14 C15 . 1.3981(19) ?
C14 C19 . 1.399(2) ?
C14 C20 . 1.456(2) ?
C15 O4 . 1.3644(17) ?
C15 C16 . 1.396(2) ?
C16 O5 . 1.3589(18) ?
C16 C17 . 1.377(2) ?
C17 C18 . 1.378(2) ?
C17 H17 . 0.961(18) ?
C18 C19 . 1.372(3) ?
C18 H18 . 0.979(19) ?
C19 H19 . 0.958(19) ?
C20 N4 . 1.276(2) ?
C20 H20 . 0.967(17) ?
C21 O6 . 1.2145(17) ?
C21 N5 . 1.3571(19) ?
C21 C22 . 1.498(2) ?
C22 C26 . 1.378(2) ?
C22 C23 . 1.381(2) ?
C23 C24 . 1.379(2) ?
C23 H23 . 0.979(16) ?
C24 N6 . 1.334(2) ?
C24 H24 . 0.950(18) ?
C25 N6 . 1.331(2) ?
C25 C26 . 1.373(2) ?
C25 H25 . 0.99(2) ?
C26 H26 . 0.977(18) ?
N1 N2 . 1.3726(15) ?
N2 H2N . 0.912(17) ?
N4 N5 . 1.3679(16) ?
N5 H5N . 0.901(17) ?
O1 H1O . 0.96(2) ?
O2 H2O . 0.96(2) ?
O4 H4O . 0.97(2) ?
O5 H5O . 0.91(2) ?

loop_
_geom_hbond_atom_site_label_D
_geom_hbond_atom_site_label_H
_geom_hbond_atom_site_label_A
_geom_hbond_site_symmetry_A
_geom_hbond_distance_DH
_geom_hbond_distance_HA
_geom_hbond_distance_DA
_geom_hbond_angle_DHA
_geom_hbond_publ_flag
O1 H1O N1 . 0.96(2) 1.65(2) 2.5281(15) 149.7(18) yes
N2 H2N N6 2_545 0.913(18) 2.051(17) 2.9407(17) 164.7(15) yes
O2 H2O O1 . 0.96(2) 2.20(2) 2.7022(14) 111.3(15) yes
O2 H2O O4 . 0.96(2) 1.97(2) 2.8605(15) 153.3(18) yes
O4 H4O N4 . 0.97(2) 1.65(2) 2.5441(15) 151.2(19) yes
N5 H5N N3 2_556 0.900(18) 2.129(17) 2.9914(18) 160.2(14) yes
O5 H5O O1 . 0.91(2) 1.96(2) 2.8138(16) 154(2) yes
O5 H5O O4 . 0.91(2) 2.25(2) 2.7171(16) 111.6(18) yes
C10 H10 N6 2_545 0.964(17) 2.429(17) 3.369(2) 164.8(15) yes
C11 H11 O6 3_566 0.953(18) 2.317(18) 3.2485(18) 165.4(13) yes
C20 H20 O2 4_576 0.967(18) 2.533(17) 3.4652(18) 162.0(13) yes
C24 H24 O3 4_575 0.949(18) 2.395(18) 3.3373(18) 172.1(14) yes

loop_
_geom_torsion_atom_site_label_1
_geom_torsion_atom_site_label_2
_geom_torsion_atom_site_label_3
_geom_torsion_atom_site_label_4
_geom_torsion_site_symmetry_1
_geom_torsion_site_symmetry_2
_geom_torsion_site_symmetry_3
_geom_torsion_site_symmetry_4
_geom_torsion
_geom_torsion_publ_flag
C6 C1 C2 O1 . . . . 179.80(14) ?
C7 C1 C2 O1 . . . . -0.3(2) ?
C6 C1 C2 C3 . . . . 0.2(2) ?
C7 C1 C2 C3 . . . . -179.86(13) ?
O1 C2 C3 O2 . . . . 0.5(2) ?
C1 C2 C3 O2 . . . . -179.93(14) ?
O1 C2 C3 C4 . . . . -178.75(14) ?
C1 C2 C3 C4 . . . . 0.9(2) ?
O2 C3 C4 C5 . . . . 179.84(16) ?
C2 C3 C4 C5 . . . . -0.9(3) ?
C3 C4 C5 C6 . . . . -0.1(3) ?
C4 C5 C6 C1 . . . . 1.1(3) ?
C2 C1 C6 C5 . . . . -1.2(2) ?
C7 C1 C6 C5 . . . . 178.86(16) ?
C6 C1 C7 N1 . . . . -177.40(15) ?
C2 C1 C7 N1 . . . . 2.7(2) ?
O3 C8 C9 C13 . . . . -2.3(2) ?
N2 C8 C9 C13 . . . . 177.47(14) ?
O3 C8 C9 C10 . . . . 176.64(16) ?
N2 C8 C9 C10 . . . . -3.5(2) ?
C13 C9 C10 C11 . . . . 1.4(2) ?
C8 C9 C10 C11 . . . . -177.64(16) ?
C9 C10 C11 N3 . . . . 0.1(3) ?
N3 C12 C13 C9 . . . . 0.4(3) ?
C10 C9 C13 C12 . . . . -1.6(2) ?
C8 C9 C13 C12 . . . . 177.49(16) ?
C19 C14 C15 O4 . . . . -179.38(14) ?
C20 C14 C15 O4 . . . . 1.2(2) ?
C19 C14 C15 C16 . . . . 1.3(2) ?
C20 C14 C15 C16 . . . . -178.15(14) ?
O4 C15 C16 O5 . . . . 0.0(2) ?
C14 C15 C16 O5 . . . . 179.39(14) ?
O4 C15 C16 C17 . . . . 179.97(14) ?
C14 C15 C16 C17 . . . . -0.7(2) ?
O5 C16 C17 C18 . . . . 179.45(16) ?
C15 C16 C17 C18 . . . . -0.5(2) ?
C16 C17 C18 C19 . . . . 1.0(3) ?
C17 C18 C19 C14 . . . . -0.3(3) ?
C15 C14 C19 C18 . . . . -0.8(2) ?
C20 C14 C19 C18 . . . . 178.64(16) ?
C15 C14 C20 N4 . . . . 2.2(2) ?
C19 C14 C20 N4 . . . . -177.30(15) ?
O6 C21 C22 C26 . . . . 20.5(2) ?
N5 C21 C22 C26 . . . . -162.84(14) ?
O6 C21 C22 C23 . . . . -154.54(15) ?
N5 C21 C22 C23 . . . . 22.1(2) ?
C26 C22 C23 C24 . . . . 1.0(2) ?
C21 C22 C23 C24 . . . . 176.10(14) ?
C22 C23 C24 N6 . . . . -0.3(2) ?
N6 C25 C26 C22 . . . . 0.3(3) ?
C23 C22 C26 C25 . . . . -1.0(2) ?
C21 C22 C26 C25 . . . . -176.33(15) ?
C1 C7 N1 N2 . . . . -179.80(13) ?
O3 C8 N2 N1 . . . . 0.7(2) ?
C9 C8 N2 N1 . . . . -179.09(12) ?
C7 N1 N2 C8 . . . . 177.63(14) ?
C10 C11 N3 C12 . . . . -1.3(3) ?
C13 C12 N3 C11 . . . . 1.0(3) ?
C14 C20 N4 N5 . . . . -177.10(13) ?
O6 C21 N5 N4 . . . . 9.1(2) ?
C22 C21 N5 N4 . . . . -167.49(12) ?
C20 N4 N5 C21 . . . . 174.77(14) ?
C26 C25 N6 C24 . . . . 0.5(3) ?
C23 C24 N6 C25 . . . . -0.5(2) ?
